data_7055723
loop_
_publ_author_name
'Bortoluzzi, Marco'
'Marchetti, Fabio'
'Pampaloni, Guido'
'Zacchini, Stefano'

_publ_section_title
;
 The chemistry of high valent tungsten chlorides with N-substituted ureas,
 including urea self-protonation reactions triggered by WCl6
;
_journal_issue 10
_journal_name_full 'New J. Chem.'
_journal_page_first 8271
_journal_paper_doi 10.1039/C6NJ01822J
_journal_volume 40
_journal_year 2016
_chemical_formula_sum 'C26 H25 Cl6 N4 O2 W'
_chemical_formula_weight 822.05
_chemical_name_systematic
; 
 ? 
;
_space_group_IT_number 2
_symmetry_cell_setting triclinic
_symmetry_space_group_name_Hall '-P 1'
_symmetry_space_group_name_H-M 'P -1'
_atom_sites_solution_hydrogens geom
_atom_sites_solution_primary direct
_atom_sites_solution_secondary difmap
_audit_creation_method SHELXL-97
_audit_update_record
;
2016-04-11 deposited with the CCDC.
2016-08-10 downloaded from the CCDC.
;
_cell_angle_alpha 97.210(6)
_cell_angle_beta 105.984(6)
_cell_angle_gamma 114.048(4)
_cell_formula_units_Z 2
_cell_length_a 10.165(4)
_cell_length_b 11.202(4)
_cell_length_c 15.614(8)
_cell_measurement_reflns_used 4649
_cell_measurement_temperature 100(2)
_cell_measurement_theta_max 26.993
_cell_measurement_theta_min 2.3025
_cell_volume 1502.5(11)
_computing_cell_refinement 'APEX2 (Bruker AXS, 2006)'
_computing_data_collection 'APEX2 (Bruker AXS, 2006)'
_computing_data_reduction 'SAINT (Bruker AXS, 2004)'
_computing_molecular_graphics 'ORTEPII (Johnson, 1996)'
_computing_publication_material 'XCIF (Bruker AXS, 2001)'
_computing_structure_refinement 'SHELXL-97 (Sheldrick, 1997)'
_computing_structure_solution 'SHELXS-97 (Sheldrick, 1990)'
_diffrn_ambient_temperature 100(2)
_diffrn_measured_fraction_theta_full 0.993
_diffrn_measured_fraction_theta_max 0.993
_diffrn_measurement_device_type 'CCD area detector'
_diffrn_measurement_method 'phi and omega scans'
_diffrn_radiation_monochromator graphite
_diffrn_radiation_source 'fine-focus sealed tube'
_diffrn_radiation_type MoK\a
_diffrn_radiation_wavelength 0.71073
_diffrn_reflns_av_R_equivalents 0.0539
_diffrn_reflns_av_unetI/netI 0.0647
_diffrn_reflns_limit_h_max 12
_diffrn_reflns_limit_h_min -12
_diffrn_reflns_limit_k_max 13
_diffrn_reflns_limit_k_min -13
_diffrn_reflns_limit_l_max 19
_diffrn_reflns_limit_l_min -19
_diffrn_reflns_number 14858
_diffrn_reflns_theta_full 26.00
_diffrn_reflns_theta_max 26.00
_diffrn_reflns_theta_min 2.07
_exptl_absorpt_coefficient_mu 4.410
_exptl_absorpt_correction_T_max 0.6668
_exptl_absorpt_correction_T_min 0.5389
_exptl_absorpt_correction_type empirical
_exptl_absorpt_process_details
; 
 Data were corrected for Lorentz polarization and absorption
 effects (empirical absorption correction SADABS).
 R(int) =  0.1419 (selected reflections only, before parameter refinement)
 R(int) =  0.0487 (selected reflections only, after parameter refinement)
;
_exptl_crystal_colour dark-brown
_exptl_crystal_density_diffrn 1.817
_exptl_crystal_density_method 'not measured'
_exptl_crystal_description plate
_exptl_crystal_F_000 802
_exptl_crystal_size_max 0.16
_exptl_crystal_size_mid 0.14
_exptl_crystal_size_min 0.10
_refine_diff_density_max 1.539
_refine_diff_density_min -2.082
_refine_diff_density_rms 0.142
_refine_ls_extinction_method none
_refine_ls_goodness_of_fit_ref 0.979
_refine_ls_hydrogen_treatment mixed
_refine_ls_matrix_type full
_refine_ls_number_parameters 367
_refine_ls_number_reflns 5871
_refine_ls_number_restraints 209
_refine_ls_restrained_S_all 0.968
_refine_ls_R_factor_all 0.0614
_refine_ls_R_factor_gt 0.0372
_refine_ls_shift/su_max 0.001
_refine_ls_shift/su_mean 0.000
_refine_ls_structure_factor_coef Fsqd
_refine_ls_weighting_details 'calc w=1/[\s^2^(Fo^2^)+(0.0458P)^2^+0.0000P] where P=(Fo^2^+2Fc^2^)/3'
_refine_ls_weighting_scheme calc
_refine_ls_wR_factor_gt 0.0799
_refine_ls_wR_factor_ref 0.0888
_reflns_number_gt 4477
_reflns_number_total 5871
_reflns_threshold_expression >2sigma(I)
_cod_data_source_file c6nj01822j2.cif
_cod_data_source_block 1b
_cod_depositor_comments 'Adding full bibliography for 7055722--7055727.cif.'
_cod_original_cell_volume 1502.4(11)
_cod_original_sg_symbol_H-M P-1
_cod_database_code 7055723

loop_
_symmetry_equiv_pos_as_xyz
'x, y, z'
'-x, -y, -z'

loop_
_atom_site_label
_atom_site_type_symbol
_atom_site_fract_x
_atom_site_fract_y
_atom_site_fract_z
_atom_site_U_iso_or_equiv
_atom_site_adp_type
_atom_site_occupancy
_atom_site_symmetry_multiplicity
_atom_site_calc_flag
_atom_site_refinement_flags
W1 W 0.63166(3) 0.70126(3) 0.680621(15) 0.02767(9) Uani 1 1 d .
Cl1 Cl 0.84527(17) 0.73699(16) 0.81175(9) 0.0336(3) Uani 1 1 d .
Cl2 Cl 0.76928(18) 0.68886(16) 0.58579(9) 0.0350(3) Uani 1 1 d .
Cl3 Cl 0.52584(19) 0.47304(16) 0.66221(10) 0.0406(4) Uani 1 1 d .
Cl4 Cl 0.50480(17) 0.72495(17) 0.78187(9) 0.0354(3) Uani 1 1 d .
Cl5 Cl 0.74986(16) 0.93852(15) 0.70486(9) 0.0321(3) Uani 1 1 d .
Cl6 Cl 0.42946(17) 0.68148(16) 0.55693(9) 0.0347(3) Uani 1 1 d .
C1 C 0.8203(6) 0.2360(6) 0.2521(3) 0.0257(11) Uani 1 1 d U
C2 C 0.9527(7) 0.4695(6) 0.3527(4) 0.0277(12) Uani 1 1 d U
C3 C 1.0771(7) 0.5302(6) 0.3242(4) 0.0324(13) Uani 1 1 d U
H3 H 1.1048 0.4754 0.2888 0.039 Uiso 1 1 calc R
C4 C 1.1597(7) 0.6696(6) 0.3474(4) 0.0360(14) Uani 1 1 d U
H4 H 1.2421 0.7106 0.3260 0.043 Uiso 1 1 calc R
C5 C 1.1237(7) 0.7508(6) 0.4016(4) 0.0349(13) Uani 1 1 d U
H5 H 1.1819 0.8469 0.4181 0.042 Uiso 1 1 calc R
C6 C 1.0013(7) 0.6898(6) 0.4316(4) 0.0317(13) Uani 1 1 d U
H6 H 0.9772 0.7449 0.4695 0.038 Uiso 1 1 calc R
C7 C 0.9148(7) 0.5506(6) 0.4072(4) 0.0307(12) Uani 1 1 d U
H7 H 0.8303 0.5100 0.4270 0.037 Uiso 1 1 calc R
C8 C 0.7268(7) 0.0428(6) 0.3161(4) 0.0289(12) Uani 1 1 d U
C9 C 0.8288(7) 0.0036(6) 0.3673(4) 0.0335(13) Uani 1 1 d U
H9 H 0.9240 0.0240 0.3588 0.040 Uiso 1 1 calc R
C10 C 0.7899(8) -0.0670(7) 0.4320(4) 0.0427(15) Uani 1 1 d U
H10 H 0.8577 -0.0964 0.4669 0.051 Uiso 1 1 calc R
C11 C 0.6521(8) -0.0935(6) 0.4448(4) 0.0417(15) Uani 1 1 d U
H11 H 0.6251 -0.1421 0.4882 0.050 Uiso 1 1 calc R
C12 C 0.5542(8) -0.0501(7) 0.3955(4) 0.0393(14) Uani 1 1 d U
H12 H 0.4615 -0.0667 0.4061 0.047 Uiso 1 1 calc R
C13 C 0.5899(7) 0.0181(6) 0.3299(4) 0.0344(13) Uani 1 1 d U
H13 H 0.5217 0.0472 0.2952 0.041 Uiso 1 1 calc R
O1 O 0.8385(5) 0.2854(4) 0.1794(3) 0.0353(10) Uani 1 1 d DU
H1 H 0.802(7) 0.214(4) 0.138(3) 0.053 Uiso 1 1 d D
N1 N 0.8674(5) 0.3251(5) 0.3322(3) 0.0285(10) Uani 1 1 d DU
H100 H 0.863(7) 0.297(6) 0.381(3) 0.034 Uiso 1 1 d D
N2 N 0.7594(6) 0.1051(5) 0.2439(3) 0.0302(11) Uani 1 1 d DU
H200 H 0.731(7) 0.055(5) 0.189(2) 0.036 Uiso 1 1 d D
C21 C 0.2152(7) 0.9931(6) 0.9983(4) 0.0321(13) Uani 1 1 d U
C22 C 0.2082(7) 1.1894(6) 0.9438(4) 0.0304(12) Uani 1 1 d U
C23 C 0.1357(7) 1.1353(7) 0.8485(4) 0.0360(13) Uani 1 1 d U
H23 H 0.0789 1.0398 0.8223 0.043 Uiso 1 1 calc R
C24 C 0.1474(7) 1.2225(7) 0.7921(4) 0.0381(14) Uani 1 1 d U
H24 H 0.0981 1.1862 0.7268 0.046 Uiso 1 1 calc R
C25 C 0.2293(7) 1.3610(7) 0.8293(4) 0.0373(14) Uani 1 1 d U
H25 H 0.2382 1.4194 0.7897 0.045 Uiso 1 1 calc R
C26 C 0.2981(8) 1.4150(7) 0.9235(4) 0.0423(15) Uani 1 1 d U
H26 H 0.3524 1.5107 0.9492 0.051 Uiso 1 1 calc R
C27 C 0.2883(7) 1.3293(7) 0.9814(4) 0.0402(15) Uani 1 1 d U
H27 H 0.3363 1.3665 1.0466 0.048 Uiso 1 1 calc R
C28 C 0.2350(8) 0.8240(6) 1.0814(4) 0.0363(13) Uani 1 1 d U
C29 C 0.3804(8) 0.8391(7) 1.0853(4) 0.0401(14) Uani 1 1 d U
H29 H 0.4492 0.9158 1.0722 0.048 Uiso 1 1 calc R
C30 C 0.4230(9) 0.7419(8) 1.1083(4) 0.0500(16) Uani 1 1 d U
H30 H 0.5218 0.7522 1.1114 0.060 Uiso 1 1 calc R
C31 C 0.3225(9) 0.6290(8) 1.1271(4) 0.0515(17) Uani 1 1 d U
H31 H 0.3530 0.5627 1.1432 0.062 Uiso 1 1 calc R
C32 C 0.1777(10) 0.6130(8) 1.1222(5) 0.0534(17) Uani 1 1 d U
H32 H 0.1085 0.5354 1.1344 0.064 Uiso 1 1 calc R
C33 C 0.1338(9) 0.7116(7) 1.0992(4) 0.0456(15) Uani 1 1 d U
H33 H 0.0348 0.7013 1.0958 0.055 Uiso 1 1 calc R
O2 O 0.2513(5) 0.9505(4) 0.9349(2) 0.0352(10) Uani 1 1 d U
N3 N 0.1910(6) 1.1042(5) 1.0052(3) 0.0334(11) Uani 1 1 d DU
H300 H 0.197(7) 1.144(6) 1.058(2) 0.040 Uiso 1 1 d D
N4 N 0.1910(6) 0.9268(5) 1.0643(3) 0.0346(11) Uani 1 1 d DU
H400 H 0.162(7) 0.959(6) 1.105(3) 0.042 Uiso 1 1 d D

loop_
_atom_site_aniso_label
_atom_site_aniso_U_11
_atom_site_aniso_U_22
_atom_site_aniso_U_33
_atom_site_aniso_U_23
_atom_site_aniso_U_13
_atom_site_aniso_U_12
W1 0.03048(14) 0.03273(15) 0.02490(12) 0.01230(10) 0.01095(10) 0.01744(11)
Cl1 0.0355(8) 0.0444(9) 0.0267(7) 0.0099(6) 0.0088(6) 0.0252(7)
Cl2 0.0427(9) 0.0422(9) 0.0310(7) 0.0141(7) 0.0188(7) 0.0250(8)
Cl3 0.0505(10) 0.0310(9) 0.0381(8) 0.0134(7) 0.0143(7) 0.0169(8)
Cl4 0.0362(8) 0.0517(10) 0.0311(7) 0.0186(7) 0.0176(6) 0.0266(8)
Cl5 0.0335(8) 0.0304(8) 0.0335(7) 0.0095(6) 0.0115(6) 0.0158(7)
Cl6 0.0324(8) 0.0412(9) 0.0285(7) 0.0148(6) 0.0074(6) 0.0159(7)
C1 0.030(3) 0.032(3) 0.022(2) 0.011(2) 0.012(2) 0.018(2)
C2 0.034(3) 0.033(3) 0.025(2) 0.013(2) 0.010(2) 0.021(2)
C3 0.037(3) 0.037(3) 0.033(3) 0.010(2) 0.016(2) 0.025(3)
C4 0.036(3) 0.034(3) 0.038(3) 0.014(3) 0.018(3) 0.014(3)
C5 0.041(3) 0.030(3) 0.032(3) 0.010(2) 0.008(2) 0.017(3)
C6 0.042(3) 0.032(3) 0.026(3) 0.008(2) 0.009(2) 0.024(3)
C7 0.034(3) 0.035(3) 0.030(3) 0.012(2) 0.013(2) 0.021(3)
C8 0.038(3) 0.024(3) 0.026(2) 0.007(2) 0.011(2) 0.016(2)
C9 0.043(3) 0.029(3) 0.035(3) 0.006(2) 0.014(3) 0.024(3)
C10 0.059(4) 0.038(3) 0.034(3) 0.011(3) 0.010(3) 0.029(3)
C11 0.054(4) 0.031(3) 0.034(3) 0.010(3) 0.015(3) 0.015(3)
C12 0.041(3) 0.039(3) 0.035(3) 0.008(3) 0.015(3) 0.016(3)
C13 0.038(3) 0.036(3) 0.032(3) 0.007(2) 0.014(2) 0.019(3)
O1 0.028(2) 0.038(3) 0.030(2) -0.0083(18) 0.0116(18) 0.010(2)
N1 0.038(3) 0.031(3) 0.022(2) 0.010(2) 0.013(2) 0.019(2)
N2 0.041(3) 0.028(3) 0.026(2) 0.007(2) 0.015(2) 0.018(2)
C21 0.035(3) 0.036(3) 0.024(3) 0.007(2) 0.009(2) 0.017(3)
C22 0.034(3) 0.035(3) 0.027(3) 0.010(2) 0.010(2) 0.020(2)
C23 0.038(3) 0.038(3) 0.035(3) 0.008(3) 0.011(2) 0.022(3)
C24 0.047(3) 0.041(3) 0.029(3) 0.011(3) 0.008(3) 0.027(3)
C25 0.042(3) 0.040(3) 0.036(3) 0.016(3) 0.015(3) 0.023(3)
C26 0.044(3) 0.033(3) 0.041(3) 0.006(3) 0.010(3) 0.013(3)
C27 0.042(3) 0.041(3) 0.027(3) 0.005(3) 0.003(3) 0.017(3)
C28 0.054(3) 0.037(3) 0.027(3) 0.012(2) 0.017(2) 0.027(3)
C29 0.043(3) 0.046(4) 0.035(3) 0.009(3) 0.014(3) 0.025(3)
C30 0.057(4) 0.062(4) 0.043(3) 0.013(3) 0.013(3) 0.042(3)
C31 0.081(4) 0.058(4) 0.039(3) 0.022(3) 0.026(3) 0.049(4)
C32 0.086(5) 0.048(4) 0.047(3) 0.027(3) 0.039(3) 0.037(4)
C33 0.065(4) 0.045(4) 0.047(3) 0.022(3) 0.033(3) 0.033(3)
O2 0.054(3) 0.045(3) 0.0224(19) 0.0126(18) 0.0166(19) 0.034(2)
N3 0.051(3) 0.029(3) 0.028(2) 0.008(2) 0.017(2) 0.023(2)
N4 0.048(3) 0.038(3) 0.034(2) 0.015(2) 0.024(2) 0.028(2)

loop_
_atom_type_symbol
_atom_type_description
_atom_type_scat_dispersion_real
_atom_type_scat_dispersion_imag
_atom_type_scat_source
C C 0.0033 0.0016 'International Tables Vol C Tables 4.2.6.8 and 6.1.1.4'
H H 0.0000 0.0000 'International Tables Vol C Tables 4.2.6.8 and 6.1.1.4'
N N 0.0061 0.0033 'International Tables Vol C Tables 4.2.6.8 and 6.1.1.4'
O O 0.0106 0.0060 'International Tables Vol C Tables 4.2.6.8 and 6.1.1.4'
Cl Cl 0.1484 0.1585 'International Tables Vol C Tables 4.2.6.8 and 6.1.1.4'
W W -0.8490 6.8722 'International Tables Vol C Tables 4.2.6.8 and 6.1.1.4'

loop_
_geom_angle_atom_site_label_1
_geom_angle_atom_site_label_2
_geom_angle_atom_site_label_3
_geom_angle
Cl3 W1 Cl6 92.93(6)
Cl3 W1 Cl2 91.47(6)
Cl6 W1 Cl2 91.53(6)
Cl3 W1 Cl4 90.96(6)
Cl6 W1 Cl4 90.40(6)
Cl2 W1 Cl4 176.81(6)
Cl3 W1 Cl5 177.63(6)
Cl6 W1 Cl5 89.44(5)
Cl2 W1 Cl5 88.44(5)
Cl4 W1 Cl5 89.04(5)
Cl3 W1 Cl1 90.64(6)
Cl6 W1 Cl1 176.27(6)
Cl2 W1 Cl1 89.47(6)
Cl4 W1 Cl1 88.44(6)
Cl5 W1 Cl1 87.00(5)
N2 C1 N1 121.5(5)
N2 C1 O1 121.2(5)
N1 C1 O1 117.3(5)
C3 C2 C7 119.9(5)
C3 C2 N1 121.3(5)
C7 C2 N1 118.7(5)
C4 C3 C2 119.9(5)
C4 C3 H3 120.0
C2 C3 H3 120.0
C3 C4 C5 120.7(6)
C3 C4 H4 119.7
C5 C4 H4 119.7
C4 C5 C6 119.3(6)
C4 C5 H5 120.4
C6 C5 H5 120.4
C7 C6 C5 120.9(5)
C7 C6 H6 119.5
C5 C6 H6 119.5
C6 C7 C2 119.3(5)
C6 C7 H7 120.4
C2 C7 H7 120.4
C9 C8 C13 121.3(5)
C9 C8 N2 119.6(5)
C13 C8 N2 119.1(5)
C8 C9 C10 119.0(6)
C8 C9 H9 120.5
C10 C9 H9 120.5
C11 C10 C9 119.6(6)
C11 C10 H10 120.2
C9 C10 H10 120.2
C12 C11 C10 120.6(6)
C12 C11 H11 119.7
C10 C11 H11 119.7
C11 C12 C13 120.5(6)
C11 C12 H12 119.8
C13 C12 H12 119.8
C8 C13 C12 118.9(6)
C8 C13 H13 120.5
C12 C13 H13 120.5
C1 O1 H1 101(5)
C1 N1 C2 126.5(4)
C1 N1 H100 119(4)
C2 N1 H100 113(4)
C1 N2 C8 125.0(5)
C1 N2 H200 115(4)
C8 N2 H200 120(4)
O2 C21 N3 123.5(5)
O2 C21 N4 121.6(6)
N3 C21 N4 114.8(5)
C27 C22 C23 119.9(5)
C27 C22 N3 118.6(5)
C23 C22 N3 121.3(6)
C24 C23 C22 119.2(6)
C24 C23 H23 120.4
C22 C23 H23 120.4
C25 C24 C23 120.9(6)
C25 C24 H24 119.6
C23 C24 H24 119.6
C26 C25 C24 120.2(6)
C26 C25 H25 119.9
C24 C25 H25 119.9
C25 C26 C27 119.9(6)
C25 C26 H26 120.1
C27 C26 H26 120.1
C22 C27 C26 120.0(6)
C22 C27 H27 120.0
C26 C27 H27 120.0
C33 C28 C29 120.4(6)
C33 C28 N4 118.4(6)
C29 C28 N4 121.1(6)
C30 C29 C28 119.5(7)
C30 C29 H29 120.2
C28 C29 H29 120.2
C29 C30 C31 120.5(7)
C29 C30 H30 119.7
C31 C30 H30 119.7
C32 C31 C30 120.1(7)
C32 C31 H31 120.0
C30 C31 H31 120.0
C31 C32 C33 119.7(7)
C31 C32 H32 120.1
C33 C32 H32 120.1
C28 C33 C32 119.7(7)
C28 C33 H33 120.1
C32 C33 H33 120.1
C21 N3 C22 125.0(5)
C21 N3 H300 118(4)
C22 N3 H300 113(4)
C21 N4 C28 124.8(5)
C21 N4 H400 118(4)
C28 N4 H400 116(4)

loop_
_geom_bond_atom_site_label_1
_geom_bond_atom_site_label_2
_geom_bond_distance
W1 Cl3 2.2758(18)
W1 Cl6 2.3105(16)
W1 Cl2 2.3272(15)
W1 Cl4 2.3514(15)
W1 Cl5 2.3548(17)
W1 Cl1 2.3884(16)
C1 N2 1.311(7)
C1 N1 1.324(7)
C1 O1 1.349(6)
C2 C3 1.394(8)
C2 C7 1.404(8)
C2 N1 1.430(7)
C3 C4 1.377(8)
C3 H3 0.9500
C4 C5 1.388(8)
C4 H4 0.9500
C5 C6 1.394(8)
C5 H5 0.9500
C6 C7 1.377(8)
C6 H6 0.9500
C7 H7 0.9500
C8 C9 1.382(8)
C8 C13 1.388(8)
C8 N2 1.444(7)
C9 C10 1.403(8)
C9 H9 0.9500
C10 C11 1.386(9)
C10 H10 0.9500
C11 C12 1.373(9)
C11 H11 0.9500
C12 C13 1.392(8)
C12 H12 0.9500
C13 H13 0.9500
O1 H1 0.835(10)
N1 H100 0.867(19)
N2 H200 0.862(19)
C21 O2 1.253(6)
C21 N3 1.360(8)
C21 N4 1.361(7)
C22 C27 1.389(9)
C22 C23 1.389(8)
C22 N3 1.431(7)
C23 C24 1.387(8)
C23 H23 0.9500
C24 C25 1.375(9)
C24 H24 0.9500
C25 C26 1.373(8)
C25 H25 0.9500
C26 C27 1.391(9)
C26 H26 0.9500
C27 H27 0.9500
C28 C33 1.382(9)
C28 C29 1.401(9)
C28 N4 1.425(8)
C29 C30 1.377(9)
C29 H29 0.9500
C30 C31 1.391(10)
C30 H30 0.9500
C31 C32 1.387(10)
C31 H31 0.9500
C32 C33 1.401(10)
C32 H32 0.9500
C33 H33 0.9500
N3 H300 0.86(2)
N4 H400 0.872(19)

loop_
_geom_hbond_atom_site_label_D
_geom_hbond_atom_site_label_H
_geom_hbond_atom_site_label_A
_geom_hbond_distance_DH
_geom_hbond_distance_HA
_geom_hbond_distance_DA
_geom_hbond_angle_DHA
_geom_hbond_site_symmetry_A
O1 H1 O2 0.835(10) 1.816(19) 2.638(6) 168(7) 2_666
N2 H200 O2 0.862(19) 1.99(4) 2.744(6) 146(5) 2_666
N3 H300 Cl1 0.86(2) 2.52(3) 3.363(5) 165(6) 2_677
N4 H400 Cl5 0.872(19) 2.78(4) 3.512(5) 142(5) 2_677

loop_
_geom_torsion_atom_site_label_1
_geom_torsion_atom_site_label_2
_geom_torsion_atom_site_label_3
_geom_torsion_atom_site_label_4
_geom_torsion
C7 C2 C3 C4 -1.8(8)
N1 C2 C3 C4 -178.1(5)
C2 C3 C4 C5 2.2(9)
C3 C4 C5 C6 -0.8(9)
C4 C5 C6 C7 -0.9(9)
C5 C6 C7 C2 1.2(8)
C3 C2 C7 C6 0.1(8)
N1 C2 C7 C6 176.5(5)
C13 C8 C9 C10 2.3(9)
N2 C8 C9 C10 -174.8(5)
C8 C9 C10 C11 -1.3(9)
C9 C10 C11 C12 -0.7(10)
C10 C11 C12 C13 1.8(10)
C9 C8 C13 C12 -1.3(9)
N2 C8 C13 C12 175.8(5)
C11 C12 C13 C8 -0.7(9)
N2 C1 N1 C2 171.5(5)
O1 C1 N1 C2 -8.0(8)
C3 C2 N1 C1 -43.6(8)
C7 C2 N1 C1 140.1(6)
N1 C1 N2 C8 4.5(9)
O1 C1 N2 C8 -176.0(5)
C9 C8 N2 C1 -99.3(7)
C13 C8 N2 C1 83.5(8)
C27 C22 C23 C24 1.3(9)
N3 C22 C23 C24 175.7(6)
C22 C23 C24 C25 0.0(9)
C23 C24 C25 C26 -1.4(10)
C24 C25 C26 C27 1.6(10)
C23 C22 C27 C26 -1.1(10)
N3 C22 C27 C26 -175.7(6)
C25 C26 C27 C22 -0.4(10)
C33 C28 C29 C30 -0.9(9)
N4 C28 C29 C30 175.6(6)
C28 C29 C30 C31 0.4(10)
C29 C30 C31 C32 0.4(10)
C30 C31 C32 C33 -0.6(10)
C29 C28 C33 C32 0.7(9)
N4 C28 C33 C32 -175.9(6)
C31 C32 C33 C28 0.1(10)
O2 C21 N3 C22 -2.1(10)
N4 C21 N3 C22 -179.6(5)
C27 C22 N3 C21 -133.8(6)
C23 C22 N3 C21 51.7(9)
O2 C21 N4 C28 14.3(10)
N3 C21 N4 C28 -168.1(6)
C33 C28 N4 C21 -138.9(6)
C29 C28 N4 C21 44.6(9)
